data_9010493
loop_
_publ_author_name
'Hughes, J. M.'
'Jolliff, B. L.'
'Rakovan, J.'

_publ_section_title
;
 The crystal chemistry of whitlockite and merrillite and the
 dehydrogenation of whitlockite to merrillite
 Note: Formed through dehydrogenation of synthetic whitlockite
 by heating at 1050 degrees C for 24 hours
;
_journal_name_full 'American Mineralogist'
_journal_page_first 1300
_journal_page_last 1305
_journal_paper_doi 10.2138/am.2008.2683
_journal_volume 93
_journal_year 2008
_chemical_compound_source Synthetic
_chemical_formula_sum 'Ca9.443 Fe0.065 Mg0.935 O28 P6.964'
_chemical_name_mineral Merrillite
_space_group_IT_number 161
_symmetry_space_group_name_Hall 'R 3 -2"c'
_symmetry_space_group_name_H-M 'R 3 c :H'
_cell_angle_alpha 90
_cell_angle_beta 90
_cell_angle_gamma 120
_cell_formula_units_Z 6
_cell_length_a 10.3499
_cell_length_b 10.3499
_cell_length_c 37.115
_cell_volume 3443.122
_database_code_amcsd 0004626
_exptl_crystal_density_diffrn 3.092
_exptl_crystal_thermal_history 'heating at 1050 degrees C for 24 hours'
_cod_original_sg_symbol_H-M 'R 3 c'
_cod_original_formula_sum 'Ca9.443 (Mg.935 Fe.065) P6.964 O28'
_cod_database_code 9010493

loop_
_space_group_symop_operation_xyz
x,y,z
2/3+x,1/3+y,1/3+z
1/3+x,2/3+y,2/3+z
x,x-y,1/2+z
2/3+x,1/3+x-y,5/6+z
1/3+x,2/3+x-y,1/6+z
-y,-x,1/2+z
2/3-y,1/3-x,5/6+z
1/3-y,2/3-x,1/6+z
-x+y,y,1/2+z
2/3-x+y,1/3+y,5/6+z
1/3-x+y,2/3+y,1/6+z
-y,x-y,z
2/3-y,1/3+x-y,1/3+z
1/3-y,2/3+x-y,2/3+z
-x+y,-x,z
2/3-x+y,1/3-x,1/3+z
1/3-x+y,2/3-x,2/3+z

loop_
_atom_site_label
_atom_site_fract_x
_atom_site_fract_y
_atom_site_fract_z
_atom_site_occupancy
_atom_site_U_iso_or_equiv
_atom_site_type_symbol
_atom_site_attached_hydrogens
CaIIB1 0.27347 0.14232 0.56805 1.00000 0.00999 Ca 0
CaIIB2 0.38364 0.17687 0.76923 1.00000 0.01083 Ca 0
CaIB 0.27226 0.14701 0.67506 1.00000 0.01981 Ca 0
CaIIA* 0.00000 0.00000 0.81260 0.44300 0.01470 Ca 0
Mg 0.00000 0.00000 0.00000 0.93500 0.00860 Mg 0
Fe 0.00000 0.00000 0.00000 0.06500 0.00860 Fe 0
PB1 0.31343 0.13900 0.86563 1.00000 0.00944 P 0
PB2 0.34384 0.15160 0.96931 1.00000 0.00837 P 0
OIB1 0.26151 0.08320 0.82711 1.00000 0.02100 O 0
OIIB1 0.24269 0.22849 0.87966 1.00000 0.01820 O 0
OIIB3 0.27624 -0.00043 0.88827 1.00000 0.01140 O 0
OIIB5 0.48536 0.24023 0.86822 1.00000 0.01480 O 0
OIIB2 0.39666 0.04391 0.95679 1.00000 0.01400 O 0
OIIB4 0.41985 0.30068 0.94937 1.00000 0.01630 O 0
OIIB6 0.17435 0.07693 0.96245 1.00000 0.01120 O 0
OIB2 0.37816 0.18167 0.00954 1.00000 0.01300 O 0
PA* 0.00000 0.00000 0.73451 0.96400 0.00920 P 0
OIA* 0.00000 0.00000 0.69336 1.00000 0.01690 O 0
OIIA* -0.00408 0.13809 0.74822 1.00000 0.02240 O 0

loop_
_cod_changelog_entry_id
_cod_changelog_entry_author
_cod_changelog_entry_date
_cod_changelog_entry_text
1
;cod-tools version 3.8.0
Id: cif_guess_AMCSD_atom_types 9581 2023-05-17 12:35:41Z saulius
;
2023-05-23T09:20:17+03:00
;Derived atom types and hydrogen counts
from atom names that follow the AMCSD naming convention
(Wat == water, O-H == hydroxyl).
;

loop_
_cod_related_entry_id
_cod_related_entry_database
_cod_related_entry_code
1 AMCSD 0004626
